data_1561105
loop_
_publ_author_name
'Baig, Noorullah'
'Shetty, Suchetha'
'Al-Mousawi, Saleh'
'Alameddine, Bassam'

_publ_section_title
;
 Conjugated microporous polymers using a copper-catalyzed [4 + 2]
 cyclobenzannulation reaction: promising materials for iodine and dye
 adsorption
;
_journal_issue 15
_journal_name_full 'Polymer Chemistry'
_journal_page_first 2282
_journal_page_last 2292
_journal_paper_doi 10.1039/D1PY00193K
_journal_volume 12
_journal_year 2021
_chemical_formula_sum 'C60 H50'
_chemical_formula_weight 771.00
_space_group_crystal_system triclinic
_space_group_IT_number 2
_space_group_name_Hall '-P 1'
_space_group_name_H-M_alt 'P -1'
_atom_sites_solution_hydrogens geom
_audit_block_doi 10.5517/ccdc.csd.cc274j75
_audit_creation_method SHELXL-2017/1
_audit_update_record
;
2021-01-31 deposited with the CCDC.	2021-03-17 downloaded from the CCDC.
;
_cell_angle_alpha 92.437(5)
_cell_angle_beta 94.870(6)
_cell_angle_gamma 90.603(5)
_cell_formula_units_Z 4
_cell_length_a 12.9060(12)
_cell_length_b 17.5583(14)
_cell_length_c 22.216(2)
_cell_measurement_reflns_used 7392
_cell_measurement_temperature 296(2)
_cell_measurement_theta_max 66.56
_cell_measurement_theta_min 2.52
_cell_volume 5011.1(8)
_computing_structure_refinement 'SHELXL-2017/1 (Sheldrick, 2017)'
_computing_structure_solution 'SHELXT 2014/5 (Sheldrick, 2014)'
_diffrn_ambient_temperature 296(2)
_diffrn_detector_area_resol_mean 8.3333
_diffrn_measured_fraction_theta_full 0.946
_diffrn_measured_fraction_theta_max 0.946
_diffrn_measurement_device_type 'Bruker APEX-II CCD'
_diffrn_measurement_method '\f and \w scans'
_diffrn_radiation_type CuK\a
_diffrn_radiation_wavelength 1.54178
_diffrn_reflns_av_R_equivalents 0.0873
_diffrn_reflns_av_unetI/netI 0.0876
_diffrn_reflns_Laue_measured_fraction_full 0.946
_diffrn_reflns_Laue_measured_fraction_max 0.946
_diffrn_reflns_limit_h_max 15
_diffrn_reflns_limit_h_min -15
_diffrn_reflns_limit_k_max 20
_diffrn_reflns_limit_k_min -17
_diffrn_reflns_limit_l_max 26
_diffrn_reflns_limit_l_min -26
_diffrn_reflns_number 52595
_diffrn_reflns_point_group_measured_fraction_full 0.946
_diffrn_reflns_point_group_measured_fraction_max 0.946
_diffrn_reflns_theta_full 66.859
_diffrn_reflns_theta_max 66.858
_diffrn_reflns_theta_min 2.519
_exptl_absorpt_coefficient_mu 0.433
_exptl_absorpt_correction_T_max 0.96
_exptl_absorpt_correction_T_min 0.82
_exptl_absorpt_correction_type multi-scan
_exptl_absorpt_process_details
;
SADABS-2016/2 - Bruker AXS area detector scaling and absorption correction
;
_exptl_crystal_colour yellow
_exptl_crystal_density_diffrn 1.022
_exptl_crystal_description Block
_exptl_crystal_F_000 1640
_exptl_crystal_size_max 0.200
_exptl_crystal_size_mid 0.120
_exptl_crystal_size_min 0.110
_refine_diff_density_max 0.234
_refine_diff_density_min -0.229
_refine_diff_density_rms 0.047
_refine_ls_extinction_method none
_refine_ls_goodness_of_fit_ref 1.029
_refine_ls_hydrogen_treatment constr
_refine_ls_matrix_type full
_refine_ls_number_parameters 1093
_refine_ls_number_reflns 16852
_refine_ls_number_restraints 0
_refine_ls_restrained_S_all 1.029
_refine_ls_R_factor_all 0.1418
_refine_ls_R_factor_gt 0.0842
_refine_ls_shift/su_max 0.000
_refine_ls_shift/su_mean 0.000
_refine_ls_structure_factor_coef Fsqd
_refine_ls_weighting_details 'w=1/[\s^2^(Fo^2^)+(0.1152P)^2^+2.5244P] where P=(Fo^2^+2Fc^2^)/3'
_refine_ls_weighting_scheme calc
_refine_ls_wR_factor_gt 0.2213
_refine_ls_wR_factor_ref 0.2632
_reflns_Friedel_coverage 0.000
_reflns_number_gt 9113
_reflns_number_total 16852
_reflns_threshold_expression 'I > 2\s(I)'
_cod_data_source_file d1py00193k2.cif
_cod_data_source_block solve3_sq
_cod_depositor_comments
;
The following automatic conversions were performed:

data item '_exptl_absorpt_correction_type' value 'Multi-Scan' was
changed to 'multi-scan' in accordance with the
/home/data/users/saulius/crontab/automatic-downloads/rss-feeds/RSC/lib/dictionaries/cif_core.dic
dictionary named 'cif_core.dic' version 2.4.2 last updated on
2011-04-26.

Automatic conversion script
Id: cif_fix_values 7556 2019-12-06 15:28:31Z antanas 

 Adding full bibliography for 1561104--1561105.cif.
;
_cod_original_cell_volume 5011.0(8)
_cod_database_code 1561105
_shelx_shelxl_version_number 2017/1
_shelx_space_group_comment
;
The symmetry employed for this shelxl refinement is uniquely defined
by the following loop, which should always be used as a source of
symmetry information in preference to the above space-group names.
They are only intended as comments.
;
_shelx_estimated_absorpt_t_min 0.918
_shelx_estimated_absorpt_t_max 0.954

loop_
_space_group_symop_operation_xyz
'x, y, z'
'-x, -y, -z'

loop_
_atom_site_label
_atom_site_type_symbol
_atom_site_fract_x
_atom_site_fract_y
_atom_site_fract_z
_atom_site_U_iso_or_equiv
_atom_site_adp_type
_atom_site_occupancy
_atom_site_site_symmetry_order
_atom_site_calc_flag
_atom_site_refinement_flags_posn
_atom_site_refinement_flags_adp
_atom_site_refinement_flags_occupancy
_atom_site_disorder_assembly
_atom_site_disorder_group
C1 C 0.2899(3) 0.4101(2) 0.74626(16) 0.0538(9) Uani 1 1 d . . . . .
C2 C 0.3466(3) 0.4016(2) 0.80107(16) 0.0535(9) Uani 1 1 d . . . . .
C3 C 0.4526(3) 0.3832(2) 0.80387(17) 0.0544(9) Uani 1 1 d . . . . .
C4 C 0.5012(3) 0.3668(2) 0.75141(16) 0.0531(9) Uani 1 1 d . . . . .
C5 C 0.4421(3) 0.3731(2) 0.69634(17) 0.0563(9) Uani 1 1 d . . . . .
H5 H 0.472334 0.361432 0.660607 0.068 Uiso 1 1 calc R U . . .
C6 C 0.3406(3) 0.3959(2) 0.69341(16) 0.0558(9) Uani 1 1 d . . . . .
H6 H 0.304721 0.402070 0.655873 0.067 Uiso 1 1 calc R U . . .
C7 C 0.1815(3) 0.4410(2) 0.74039(16) 0.0534(9) Uani 1 1 d . . . . .
C13 C -0.0416(4) 0.6521(3) 0.7864(2) 0.0907(15) Uani 1 1 d . . . . .
H13 H -0.052755 0.697671 0.807627 0.109 Uiso 1 1 calc R U . . .
C12 C -0.1186(4) 0.6220(3) 0.7434(3) 0.0946(16) Uani 1 1 d . . . . .
H12 H -0.180420 0.648213 0.736325 0.114 Uiso 1 1 calc R U . . .
C11 C -0.1048(3) 0.5552(3) 0.7115(2) 0.0775(12) Uani 1 1 d . . . . .
H11 H -0.156804 0.535630 0.683382 0.093 Uiso 1 1 calc R U . . .
C10 C -0.0098(3) 0.5159(2) 0.72204(19) 0.0642(10) Uani 1 1 d . . . . .
C9 C 0.0095(3) 0.4472(2) 0.68932(19) 0.0643(10) Uani 1 1 d . . . . .
H9 H -0.042152 0.427207 0.661156 0.077 Uiso 1 1 calc R U . . .
C8 C 0.1021(3) 0.4089(2) 0.69771(17) 0.0560(9) Uani 1 1 d . . . . .
C14 C 0.0497(3) 0.6147(3) 0.7973(2) 0.0763(12) Uani 1 1 d . . . . .
H14 H 0.100195 0.634708 0.826127 0.092 Uiso 1 1 calc R U . . .
C15 C 0.0680(3) 0.5462(2) 0.76534(18) 0.0590(9) Uani 1 1 d . . . . .
C16 C 0.1635(3) 0.5069(2) 0.77286(17) 0.0596(10) Uani 1 1 d . . . . .
H16 H 0.215725 0.526632 0.800815 0.072 Uiso 1 1 calc R U . . .
C17 C 0.1144(3) 0.3373(2) 0.66123(18) 0.0575(9) Uani 1 1 d . . . . .
C18 C 0.0840(3) 0.3322(2) 0.6002(2) 0.0740(12) Uani 1 1 d . . . . .
H18 H 0.056957 0.374992 0.581586 0.089 Uiso 1 1 calc R U . . .
C19 C 0.0926(4) 0.2650(3) 0.5654(2) 0.0834(13) Uani 1 1 d . . . . .
H19 H 0.071426 0.264055 0.524321 0.100 Uiso 1 1 calc R U . . .
C20 C 0.1319(3) 0.1998(2) 0.5907(2) 0.0703(11) Uani 1 1 d . . . . .
C21 C 0.1622(3) 0.2045(2) 0.6519(2) 0.0701(11) Uani 1 1 d . . . . .
H21 H 0.188244 0.161324 0.670457 0.084 Uiso 1 1 calc R U . . .
C22 C 0.1551(3) 0.2715(2) 0.68656(19) 0.0650(10) Uani 1 1 d . . . . .
H22 H 0.177829 0.272650 0.727451 0.078 Uiso 1 1 calc R U . . .
C27 C 0.3068(3) 0.4110(2) 0.86426(17) 0.0632(10) Uani 1 1 d . . . . .
H27 H 0.232020 0.420958 0.862782 0.076 Uiso 1 1 calc R U . . .
C26 C 0.2585(5) 0.1057(4) 0.5544(3) 0.148(3) Uani 1 1 d . . . . .
H26A H 0.287310 0.102868 0.595516 0.221 Uiso 1 1 calc R U . . .
H26B H 0.294750 0.144492 0.534954 0.221 Uiso 1 1 calc R U . . .
H26C H 0.265808 0.057449 0.533338 0.221 Uiso 1 1 calc R U . . .
C25 C 0.0853(6) 0.0614(3) 0.5818(4) 0.145(3) Uani 1 1 d . . . . .
H25A H 0.107502 0.060525 0.624068 0.218 Uiso 1 1 calc R U . . .
H25B H 0.100365 0.013467 0.562251 0.218 Uiso 1 1 calc R U . . .
H25C H 0.011844 0.070131 0.576730 0.218 Uiso 1 1 calc R U . . .
C24 C 0.0997(7) 0.1301(4) 0.4873(3) 0.153(3) Uani 1 1 d . . . . .
H24A H 0.109125 0.082243 0.466130 0.230 Uiso 1 1 calc R U . . .
H24B H 0.135940 0.169672 0.468704 0.230 Uiso 1 1 calc R U . . .
H24C H 0.026945 0.141460 0.485677 0.230 Uiso 1 1 calc R U . . .
C23 C 0.1430(4) 0.1254(3) 0.5534(2) 0.0888(14) Uani 1 1 d . . . . .
C28 C 0.3371(3) 0.3388(2) 0.89761(18) 0.0695(11) Uani 1 1 d . . . . .
C33 C 0.4437(3) 0.3252(2) 0.90046(17) 0.0661(10) Uani 1 1 d . . . . .
C32 C 0.4841(4) 0.2628(3) 0.9296(2) 0.0858(14) Uani 1 1 d . . . . .
H32 H 0.555054 0.253156 0.931734 0.103 Uiso 1 1 calc R U . . .
C31 C 0.4161(6) 0.2148(3) 0.9554(2) 0.1071(18) Uani 1 1 d . . . . .
H31 H 0.442165 0.172676 0.975478 0.128 Uiso 1 1 calc R U . . .
C30 C 0.3120(6) 0.2278(3) 0.9522(3) 0.1048(18) Uani 1 1 d . . . . .
H30 H 0.268000 0.194308 0.969563 0.126 Uiso 1 1 calc R U . . .
C29 C 0.2707(4) 0.2909(3) 0.9231(2) 0.0873(14) Uani 1 1 d . . . . .
H29 H 0.199727 0.300248 0.921130 0.105 Uiso 1 1 calc R U . . .
C34 C 0.5041(3) 0.3841(2) 0.86899(17) 0.0637(10) Uani 1 1 d . . . . .
H34 H 0.578953 0.374371 0.870942 0.076 Uiso 1 1 calc R U . . .
C38 C 0.5137(5) 0.5832(3) 0.9497(2) 0.0890(15) Uani 1 1 d . . . . .
H38 H 0.560622 0.619599 0.967812 0.107 Uiso 1 1 calc R U . . .
C37 C 0.4103(5) 0.5965(3) 0.9479(2) 0.0898(14) Uani 1 1 d . . . . .
H37 H 0.387127 0.642238 0.964266 0.108 Uiso 1 1 calc R U . . .
C36 C 0.3380(4) 0.5424(3) 0.9216(2) 0.0809(13) Uani 1 1 d . . . . .
H36 H 0.267158 0.551561 0.921324 0.097 Uiso 1 1 calc R U . . .
C35 C 0.3727(3) 0.4756(2) 0.89628(17) 0.0644(10) Uani 1 1 d . . . . .
C39 C 0.5508(4) 0.5153(3) 0.92468(19) 0.0772(12) Uani 1 1 d . . . . .
H39 H 0.621812 0.506296 0.925646 0.093 Uiso 1 1 calc R U . . .
C40 C 0.4784(3) 0.4611(2) 0.89815(17) 0.0633(10) Uani 1 1 d . . . . .
C41 C 0.6097(2) 0.3386(2) 0.75127(17) 0.0529(9) Uani 1 1 d . . . . .
C42 C 0.6813(3) 0.3692(2) 0.71232(19) 0.0611(10) Uani 1 1 d . . . . .
C43 C 0.7752(3) 0.3336(3) 0.7092(2) 0.0767(13) Uani 1 1 d . . . . .
H43 H 0.822016 0.352753 0.683838 0.092 Uiso 1 1 calc R U . . .
C44 C 0.8041(3) 0.2697(3) 0.7426(2) 0.0793(13) Uani 1 1 d . . . . .
C46 C 0.9220(4) 0.1676(4) 0.7664(3) 0.119(2) Uani 1 1 d . . . . .
H46 H 0.983745 0.142283 0.761114 0.143 Uiso 1 1 calc R U . . .
C45 C 0.9000(4) 0.2317(3) 0.7360(3) 0.1083(19) Uani 1 1 d . . . . .
H45 H 0.947200 0.250738 0.710808 0.130 Uiso 1 1 calc R U . . .
C47 C 0.8538(4) 0.1393(3) 0.8054(3) 0.1057(18) Uani 1 1 d . . . . .
H47 H 0.870966 0.095875 0.826429 0.127 Uiso 1 1 calc R U . . .
C48 C 0.7618(4) 0.1745(3) 0.8133(2) 0.0825(13) Uani 1 1 d . . . . .
H48 H 0.716961 0.154991 0.839640 0.099 Uiso 1 1 calc R U . . .
C49 C 0.7341(3) 0.2406(2) 0.7816(2) 0.0696(11) Uani 1 1 d . . . . .
C61 C 0.8028(3) 0.8618(2) 0.75008(17) 0.0535(9) Uani 1 1 d . . . . .
C60 C 0.6405(8) 0.6182(4) 0.4978(3) 0.163(3) Uani 1 1 d . . . . .
H60A H 0.714253 0.612002 0.497692 0.245 Uiso 1 1 calc R U . . .
H60B H 0.619396 0.660921 0.474352 0.245 Uiso 1 1 calc R U . . .
H60C H 0.605330 0.572910 0.480675 0.245 Uiso 1 1 calc R U . . .
C59 C 0.6787(6) 0.6987(3) 0.5931(3) 0.145(3) Uani 1 1 d . . . . .
H59A H 0.661268 0.706654 0.634060 0.217 Uiso 1 1 calc R U . . .
H59B H 0.665052 0.744123 0.571466 0.217 Uiso 1 1 calc R U . . .
H59C H 0.751115 0.686630 0.593081 0.217 Uiso 1 1 calc R U . . .
C58 C 0.4973(5) 0.6547(4) 0.5598(4) 0.148(3) Uani 1 1 d . . . . .
H58A H 0.455399 0.615118 0.538475 0.221 Uiso 1 1 calc R U . . .
H58B H 0.488018 0.701431 0.539191 0.221 Uiso 1 1 calc R U . . .
H58C H 0.476693 0.661627 0.600179 0.221 Uiso 1 1 calc R U . . .
C57 C 0.6127(4) 0.6322(3) 0.5624(2) 0.0875(14) Uani 1 1 d . . . . .
C56 C 0.6220(3) 0.5041(2) 0.6968(2) 0.0676(11) Uani 1 1 d . . . . .
H56 H 0.606896 0.508634 0.736949 0.081 Uiso 1 1 calc R U . . .
C55 C 0.6066(3) 0.5654(2) 0.6609(2) 0.0717(11) Uani 1 1 d . . . . .
H55 H 0.580833 0.610217 0.677417 0.086 Uiso 1 1 calc R U . . .
C54 C 0.6284(3) 0.5627(2) 0.6009(2) 0.0695(11) Uani 1 1 d . . . . .
C53 C 0.6638(3) 0.4945(2) 0.5783(2) 0.0762(12) Uani 1 1 d . . . . .
H53 H 0.677570 0.489749 0.537926 0.091 Uiso 1 1 calc R U . . .
C52 C 0.6793(3) 0.4324(3) 0.6148(2) 0.0739(12) Uani 1 1 d . . . . .
H52 H 0.703872 0.387332 0.598122 0.089 Uiso 1 1 calc R U . . .
C51 C 0.6595(3) 0.4355(2) 0.67465(19) 0.0597(10) Uani 1 1 d . . . . .
C50 C 0.6379(3) 0.2777(2) 0.78464(18) 0.0620(10) Uani 1 1 d . . . . .
H50 H 0.591563 0.259573 0.810734 0.074 Uiso 1 1 calc R U . . .
C62 C 0.8663(3) 0.8782(2) 0.80270(16) 0.0510(8) Uani 1 1 d . . . . .
C63 C 0.9713(3) 0.9007(2) 0.80031(16) 0.0536(9) Uani 1 1 d . . . . .
C64 C 1.0113(2) 0.9129(2) 0.74596(16) 0.0500(8) Uani 1 1 d . . . . .
C65 C 0.9455(3) 0.8973(2) 0.69309(16) 0.0564(9) Uani 1 1 d . . . . .
H65 H 0.970580 0.904377 0.655668 0.068 Uiso 1 1 calc R U . . .
C66 C 0.8451(2) 0.8718(2) 0.69543(17) 0.0550(9) Uani 1 1 d . . . . .
H66 H 0.804211 0.860961 0.659498 0.066 Uiso 1 1 calc R U . . .
C67 C 0.6934(2) 0.8310(2) 0.74885(17) 0.0519(9) Uani 1 1 d . . . . .
C68 C 0.6104(3) 0.8622(2) 0.71117(18) 0.0592(10) Uani 1 1 d . . . . .
C75 C 0.5768(3) 0.7289(2) 0.77370(19) 0.0625(10) Uani 1 1 d . . . . .
C74 C 0.5568(3) 0.6613(2) 0.8031(2) 0.0721(11) Uani 1 1 d . . . . .
H74 H 0.608552 0.641673 0.829507 0.087 Uiso 1 1 calc R U . . .
C73 C 0.4627(4) 0.6241(3) 0.7937(2) 0.0895(14) Uani 1 1 d . . . . .
H73 H 0.450713 0.579866 0.813698 0.107 Uiso 1 1 calc R U . . .
C72 C 0.3851(4) 0.6529(3) 0.7539(3) 0.0994(17) Uani 1 1 d . . . . .
H72 H 0.322069 0.626590 0.746664 0.119 Uiso 1 1 calc R U . . .
C71 C 0.3995(3) 0.7180(3) 0.7256(3) 0.0888(15) Uani 1 1 d . . . . .
H71 H 0.345786 0.737201 0.700356 0.107 Uiso 1 1 calc R U . . .
C70 C 0.4965(3) 0.7573(2) 0.7342(2) 0.0686(11) Uani 1 1 d . . . . .
C69 C 0.5159(3) 0.8245(2) 0.7049(2) 0.0714(11) Uani 1 1 d . . . . .
H69 H 0.462249 0.844509 0.680085 0.086 Uiso 1 1 calc R U . . .
C76 C 0.6745(3) 0.7671(2) 0.77918(18) 0.0587(9) Uani 1 1 d . . . . .
H76 H 0.728113 0.747748 0.804498 0.070 Uiso 1 1 calc R U . . .
C77 C 0.6226(3) 0.9332(2) 0.67782(19) 0.0604(10) Uani 1 1 d . . . . .
C78 C 0.5851(3) 0.9347(2) 0.6175(2) 0.0750(12) Uani 1 1 d . . . . .
H78 H 0.554255 0.891072 0.598358 0.090 Uiso 1 1 calc R U . . .
C79 C 0.5927(4) 1.0004(3) 0.5852(2) 0.0785(12) Uani 1 1 d . . . . .
H79 H 0.567941 0.999727 0.544622 0.094 Uiso 1 1 calc R U . . .
C80 C 0.6367(3) 1.0665(2) 0.6125(2) 0.0669(10) Uani 1 1 d . . . . .
C81 C 0.6733(3) 1.0653(2) 0.6724(2) 0.0676(11) Uani 1 1 d . . . . .
H81 H 0.703070 1.109289 0.691609 0.081 Uiso 1 1 calc R U . . .
C82 C 0.6669(3) 0.9995(2) 0.7050(2) 0.0664(10) Uani 1 1 d . . . . .
H82 H 0.692536 1.000180 0.745458 0.080 Uiso 1 1 calc R U . . .
C83 C 0.6459(4) 1.1403(3) 0.5786(2) 0.0812(13) Uani 1 1 d . . . . .
C84 C 0.7601(5) 1.1648(4) 0.5810(3) 0.131(2) Uani 1 1 d . . . . .
H84A H 0.797931 1.127715 0.558977 0.196 Uiso 1 1 calc R U . . .
H84B H 0.788863 1.168831 0.622306 0.196 Uiso 1 1 calc R U . . .
H84C H 0.765433 1.213431 0.563137 0.196 Uiso 1 1 calc R U . . .
C85 C 0.5857(5) 1.2033(3) 0.6098(3) 0.1137(19) Uani 1 1 d . . . . .
H85A H 0.615259 1.211972 0.650720 0.171 Uiso 1 1 calc R U . . .
H85B H 0.514157 1.187860 0.609940 0.171 Uiso 1 1 calc R U . . .
H85C H 0.590128 1.249370 0.588418 0.171 Uiso 1 1 calc R U . . .
C86 C 0.6027(5) 1.1308(3) 0.5131(2) 0.1106(19) Uani 1 1 d . . . . .
H86A H 0.616027 1.176502 0.492613 0.166 Uiso 1 1 calc R U . . .
H86B H 0.529097 1.121359 0.511246 0.166 Uiso 1 1 calc R U . . .
H86C H 0.635670 1.088610 0.493953 0.166 Uiso 1 1 calc R U . . .
C87 C 0.8367(3) 0.8744(2) 0.86761(17) 0.0638(10) Uani 1 1 d . . . . .
H87 H 0.762977 0.861783 0.869870 0.077 Uiso 1 1 calc R U . . .
C88 C 0.9085(3) 0.8171(2) 0.89757(18) 0.0677(11) Uani 1 1 d . . . . .
C89 C 0.8804(4) 0.7528(3) 0.9261(2) 0.0857(14) Uani 1 1 d . . . . .
H89 H 0.810617 0.740748 0.928594 0.103 Uiso 1 1 calc R U . . .
C91 C 1.0586(6) 0.7230(3) 0.9466(2) 0.0998(17) Uani 1 1 d . . . . .
H91 H 1.108619 0.690437 0.963120 0.120 Uiso 1 1 calc R U . . .
C90 C 0.9565(6) 0.7070(3) 0.9507(3) 0.1070(18) Uani 1 1 d . . . . .
H90 H 0.937840 0.664003 0.970536 0.128 Uiso 1 1 calc R U . . .
C92 C 1.0900(4) 0.7876(3) 0.9180(2) 0.0835(13) Uani 1 1 d . . . . .
H92 H 1.160009 0.798473 0.915028 0.100 Uiso 1 1 calc R U . . .
C93 C 1.0129(3) 0.8350(2) 0.89400(17) 0.0670(11) Uani 1 1 d . . . . .
C94 C 1.0307(3) 0.9092(2) 0.86311(16) 0.0584(9) Uani 1 1 d . . . . .
H94 H 1.104531 0.921650 0.861442 0.070 Uiso 1 1 calc R U . . .
C95 C 0.8689(3) 0.9513(2) 0.89965(17) 0.0650(10) Uani 1 1 d . . . . .
C96 C 0.8047(4) 1.0010(3) 0.9295(2) 0.0840(13) Uani 1 1 d . . . . .
H96 H 0.734633 0.989074 0.931312 0.101 Uiso 1 1 calc R U . . .
C97 C 0.8471(5) 1.0690(3) 0.9566(2) 0.0927(15) Uani 1 1 d . . . . .
H97 H 0.804972 1.102259 0.976824 0.111 Uiso 1 1 calc R U . . .
C116 C 1.1325(3) 0.7761(2) 0.69479(18) 0.0596(9) Uani 1 1 d . . . . .
H116 H 1.116444 0.779598 0.734825 0.071 Uiso 1 1 calc R U . . .
C115 C 1.1195(3) 0.7065(2) 0.66247(19) 0.0632(10) Uani 1 1 d . . . . .
H115 H 1.095089 0.664523 0.681521 0.076 Uiso 1 1 calc R U . . .
C114 C 1.1419(3) 0.6980(2) 0.60298(18) 0.0586(9) Uani 1 1 d . . . . .
C113 C 1.1769(3) 0.7622(2) 0.5768(2) 0.0715(11) Uani 1 1 d . . . . .
H113 H 1.192557 0.758734 0.536637 0.086 Uiso 1 1 calc R U . . .
C112 C 1.1895(3) 0.8318(2) 0.6088(2) 0.0694(11) Uani 1 1 d . . . . .
H112 H 1.212339 0.874027 0.589478 0.083 Uiso 1 1 calc R U . . .
C111 C 1.1689(3) 0.8400(2) 0.66860(18) 0.0559(9) Uani 1 1 d . . . . .
C110 C 1.1428(3) 1.0149(2) 0.77265(17) 0.0572(9) Uani 1 1 d . . . . .
H110 H 1.096350 1.035121 0.798615 0.069 Uiso 1 1 calc R U . . .
C109 C 1.2356(3) 1.0554(2) 0.76687(18) 0.0597(9) Uani 1 1 d . . . . .
C108 C 1.2613(3) 1.1268(2) 0.7969(2) 0.0738(12) Uani 1 1 d . . . . .
H108 H 1.216430 1.147541 0.823630 0.089 Uiso 1 1 calc R U . . .
C107 C 1.3493(4) 1.1655(3) 0.7877(2) 0.0911(15) Uani 1 1 d . . . . .
H107 H 1.364461 1.212222 0.807972 0.109 Uiso 1 1 calc R U . . .
C106 C 1.4179(4) 1.1346(3) 0.7474(3) 0.0965(16) Uani 1 1 d . . . . .
H106 H 1.478066 1.161495 0.740766 0.116 Uiso 1 1 calc R U . . .
C105 C 1.3971(3) 1.0658(3) 0.7179(2) 0.0842(14) Uani 1 1 d . . . . .
H105 H 1.443875 1.045687 0.692053 0.101 Uiso 1 1 calc R U . . .
C104 C 1.3054(3) 1.0249(2) 0.7263(2) 0.0651(10) Uani 1 1 d . . . . .
C103 C 1.2792(3) 0.9542(2) 0.69603(19) 0.0634(10) Uani 1 1 d . . . . .
H103 H 1.325877 0.933411 0.670431 0.076 Uiso 1 1 calc R U . . .
C102 C 1.1882(3) 0.9141(2) 0.70219(17) 0.0550(9) Uani 1 1 d . . . . .
C101 C 1.1171(2) 0.9465(2) 0.74182(16) 0.0522(9) Uani 1 1 d . . . . .
C100 C 0.9730(3) 0.9701(2) 0.89741(17) 0.0636(10) Uani 1 1 d . . . . .
C99 C 1.0147(4) 1.0376(2) 0.92451(18) 0.0728(11) Uani 1 1 d . . . . .
H99 H 1.084847 1.049308 0.923026 0.087 Uiso 1 1 calc R U . . .
C98 C 0.9510(5) 1.0873(3) 0.9538(2) 0.0912(15) Uani 1 1 d . . . . .
H98 H 0.978121 1.133012 0.971521 0.109 Uiso 1 1 calc R U . . .
C118 C 1.1583(4) 0.6228(3) 0.5042(2) 0.0849(13) Uani 1 1 d . . . . .
H11A H 1.119042 0.661009 0.483073 0.127 Uiso 1 1 calc R U . . .
H11B H 1.144375 0.573921 0.483999 0.127 Uiso 1 1 calc R U . . .
H11C H 1.231208 0.634764 0.504940 0.127 Uiso 1 1 calc R U . . .
C119 C 1.1959(4) 0.5618(3) 0.6024(2) 0.0910(15) Uani 1 1 d . . . . .
H11D H 1.267393 0.578241 0.604849 0.137 Uiso 1 1 calc R U . . .
H11E H 1.188395 0.513184 0.580983 0.137 Uiso 1 1 calc R U . . .
H11F H 1.174492 0.557433 0.642496 0.137 Uiso 1 1 calc R U . . .
C120 C 1.0128(4) 0.5950(3) 0.5662(2) 0.0874(14) Uani 1 1 d . . . . .
H12A H 0.992763 0.591170 0.606651 0.131 Uiso 1 1 calc R U . . .
H12B H 1.004263 0.546094 0.545192 0.131 Uiso 1 1 calc R U . . .
H12C H 0.969812 0.631450 0.545396 0.131 Uiso 1 1 calc R U . . .
C117 C 1.1274(3) 0.6208(2) 0.56856(19) 0.0678(11) Uani 1 1 d . . . . .

loop_
_atom_site_aniso_label
_atom_site_aniso_U_11
_atom_site_aniso_U_22
_atom_site_aniso_U_33
_atom_site_aniso_U_23
_atom_site_aniso_U_13
_atom_site_aniso_U_12
C1 0.0458(18) 0.059(2) 0.057(2) -0.0015(18) 0.0070(16) -0.0041(16)
C2 0.0481(19) 0.055(2) 0.057(2) -0.0053(17) 0.0063(16) -0.0026(16)
C3 0.0499(19) 0.054(2) 0.058(2) 0.0026(17) 0.0003(16) -0.0040(16)
C4 0.0468(19) 0.054(2) 0.058(2) 0.0014(17) 0.0045(16) -0.0022(16)
C5 0.0445(19) 0.068(2) 0.057(2) 0.0023(18) 0.0079(16) -0.0009(17)
C6 0.0469(19) 0.069(2) 0.050(2) -0.0033(18) -0.0006(15) -0.0044(17)
C7 0.0429(18) 0.060(2) 0.057(2) 0.0002(18) 0.0082(15) -0.0057(16)
C13 0.081(3) 0.083(3) 0.109(4) -0.019(3) 0.023(3) 0.021(3)
C12 0.060(3) 0.103(4) 0.122(4) -0.007(3) 0.016(3) 0.023(3)
C11 0.049(2) 0.082(3) 0.102(3) -0.007(3) 0.010(2) 0.010(2)
C10 0.045(2) 0.065(3) 0.083(3) -0.001(2) 0.0148(19) -0.0007(18)
C9 0.045(2) 0.065(3) 0.082(3) 0.000(2) 0.0026(18) -0.0064(18)
C8 0.0442(19) 0.058(2) 0.066(2) -0.0005(18) 0.0062(16) -0.0069(16)
C14 0.075(3) 0.077(3) 0.078(3) -0.011(2) 0.017(2) 0.006(2)
C15 0.050(2) 0.060(2) 0.069(2) -0.0010(19) 0.0139(17) 0.0004(17)
C16 0.055(2) 0.065(2) 0.059(2) -0.0042(19) 0.0069(17) -0.0087(18)
C17 0.0439(18) 0.055(2) 0.073(3) 0.002(2) 0.0031(17) -0.0007(16)
C18 0.080(3) 0.053(2) 0.084(3) -0.003(2) -0.014(2) 0.003(2)
C19 0.097(3) 0.073(3) 0.076(3) -0.004(3) -0.014(2) 0.005(3)
C20 0.072(3) 0.059(3) 0.078(3) -0.005(2) -0.001(2) 0.000(2)
C21 0.070(3) 0.056(2) 0.084(3) 0.004(2) 0.004(2) 0.004(2)
C22 0.064(2) 0.061(3) 0.070(3) 0.000(2) 0.0049(19) -0.002(2)
C27 0.065(2) 0.067(3) 0.059(2) -0.002(2) 0.0096(18) 0.0056(19)
C26 0.138(6) 0.142(6) 0.157(6) -0.056(5) 0.009(5) 0.041(5)
C25 0.187(7) 0.067(4) 0.177(7) -0.011(4) -0.005(5) -0.022(4)
C24 0.246(9) 0.100(5) 0.102(5) -0.036(4) -0.039(5) 0.027(5)
C23 0.101(4) 0.066(3) 0.095(4) -0.014(3) -0.007(3) 0.008(3)
C28 0.083(3) 0.072(3) 0.053(2) -0.005(2) 0.010(2) -0.003(2)
C33 0.081(3) 0.068(3) 0.049(2) 0.001(2) 0.0022(19) 0.003(2)
C32 0.113(4) 0.077(3) 0.067(3) 0.005(3) 0.003(3) 0.003(3)
C31 0.158(6) 0.085(4) 0.080(4) 0.020(3) 0.014(4) 0.003(4)
C30 0.144(5) 0.081(4) 0.095(4) 0.014(3) 0.042(4) -0.016(4)
C29 0.110(4) 0.079(3) 0.077(3) 0.004(3) 0.033(3) -0.009(3)
C34 0.066(2) 0.065(3) 0.059(2) -0.001(2) 0.0021(18) 0.0000(19)
C38 0.124(4) 0.071(3) 0.068(3) -0.007(2) -0.009(3) -0.013(3)
C37 0.119(4) 0.079(3) 0.068(3) -0.015(2) -0.001(3) 0.002(3)
C36 0.103(3) 0.078(3) 0.062(3) -0.007(2) 0.010(2) 0.008(3)
C35 0.075(3) 0.066(3) 0.052(2) 0.0005(19) 0.0045(19) -0.001(2)
C39 0.089(3) 0.077(3) 0.063(3) 0.004(2) -0.014(2) -0.005(2)
C40 0.074(3) 0.063(2) 0.052(2) 0.0011(19) -0.0023(18) -0.004(2)
C41 0.0396(17) 0.056(2) 0.062(2) 0.0033(18) 0.0018(15) -0.0007(16)
C42 0.0446(19) 0.058(2) 0.081(3) 0.006(2) 0.0067(18) -0.0007(17)
C43 0.046(2) 0.079(3) 0.108(4) 0.023(3) 0.015(2) 0.000(2)
C44 0.047(2) 0.079(3) 0.112(4) 0.018(3) 0.002(2) 0.007(2)
C46 0.068(3) 0.126(5) 0.170(6) 0.052(5) 0.020(3) 0.039(3)
C45 0.056(3) 0.119(4) 0.155(5) 0.037(4) 0.019(3) 0.021(3)
C47 0.092(4) 0.095(4) 0.130(5) 0.034(4) -0.002(3) 0.027(3)
C48 0.075(3) 0.083(3) 0.090(3) 0.018(3) 0.003(2) 0.013(2)
C49 0.053(2) 0.071(3) 0.085(3) 0.012(2) -0.001(2) -0.002(2)
C61 0.0423(18) 0.059(2) 0.060(2) -0.0011(18) 0.0081(16) -0.0015(16)
C60 0.273(10) 0.111(5) 0.119(6) 0.045(4) 0.064(6) 0.042(6)
C59 0.193(7) 0.082(4) 0.162(7) 0.036(4) 0.013(5) -0.027(4)
C58 0.133(6) 0.139(6) 0.174(7) 0.064(5) -0.004(5) 0.045(5)
C57 0.098(4) 0.067(3) 0.099(4) 0.021(3) 0.009(3) 0.009(3)
C56 0.067(2) 0.065(3) 0.072(3) 0.000(2) 0.016(2) -0.005(2)
C55 0.075(3) 0.055(2) 0.086(3) 0.002(2) 0.009(2) 0.005(2)
C54 0.065(2) 0.061(3) 0.083(3) 0.010(2) 0.010(2) -0.002(2)
C53 0.086(3) 0.063(3) 0.082(3) 0.006(2) 0.022(2) 0.003(2)
C52 0.072(3) 0.061(3) 0.091(3) 0.000(2) 0.027(2) 0.002(2)
C51 0.048(2) 0.056(2) 0.077(3) 0.008(2) 0.0105(18) -0.0018(17)
C50 0.048(2) 0.071(3) 0.066(2) 0.003(2) 0.0030(17) -0.0041(18)
C62 0.0482(19) 0.052(2) 0.053(2) 0.0010(16) 0.0074(15) 0.0047(16)
C63 0.0494(19) 0.057(2) 0.053(2) -0.0026(17) -0.0007(16) 0.0012(16)
C64 0.0390(17) 0.055(2) 0.055(2) -0.0043(17) 0.0061(15) -0.0010(15)
C65 0.050(2) 0.069(2) 0.050(2) 0.0032(18) 0.0096(16) -0.0012(17)
C66 0.0396(18) 0.067(2) 0.057(2) -0.0035(18) 0.0015(15) -0.0006(16)
C67 0.0384(17) 0.053(2) 0.065(2) 0.0026(18) 0.0092(15) 0.0013(15)
C68 0.0432(19) 0.058(2) 0.077(3) 0.008(2) 0.0058(17) 0.0006(17)
C75 0.049(2) 0.063(2) 0.076(3) 0.008(2) 0.0106(18) -0.0008(18)
C74 0.064(2) 0.067(3) 0.088(3) 0.017(2) 0.016(2) -0.001(2)
C73 0.081(3) 0.081(3) 0.110(4) 0.029(3) 0.015(3) -0.019(3)
C72 0.061(3) 0.106(4) 0.132(5) 0.030(4) 0.002(3) -0.023(3)
C71 0.045(2) 0.090(3) 0.133(4) 0.039(3) 0.001(2) -0.011(2)
C70 0.0419(19) 0.069(3) 0.097(3) 0.016(2) 0.0084(19) -0.0007(18)
C69 0.044(2) 0.071(3) 0.100(3) 0.016(2) 0.000(2) 0.0010(19)
C76 0.0442(19) 0.064(2) 0.068(2) 0.007(2) 0.0062(17) 0.0023(17)
C77 0.0457(19) 0.058(2) 0.078(3) 0.008(2) 0.0073(18) 0.0000(17)
C78 0.076(3) 0.062(3) 0.085(3) 0.004(2) -0.006(2) -0.008(2)
C79 0.087(3) 0.071(3) 0.076(3) 0.011(2) -0.001(2) -0.007(2)
C80 0.069(2) 0.059(2) 0.074(3) 0.009(2) 0.010(2) -0.004(2)
C81 0.068(2) 0.056(2) 0.080(3) 0.004(2) 0.013(2) -0.0104(19)
C82 0.062(2) 0.065(3) 0.072(3) 0.003(2) 0.0058(19) -0.003(2)
C83 0.088(3) 0.077(3) 0.080(3) 0.016(2) 0.008(2) -0.012(3)
C84 0.119(5) 0.132(5) 0.144(6) 0.047(4) 0.015(4) -0.044(4)
C85 0.151(5) 0.064(3) 0.127(5) 0.016(3) 0.008(4) 0.000(3)
C86 0.166(6) 0.077(3) 0.091(4) 0.024(3) 0.009(4) -0.002(3)
C87 0.060(2) 0.073(3) 0.059(2) -0.004(2) 0.0131(18) -0.005(2)
C88 0.082(3) 0.071(3) 0.051(2) 0.000(2) 0.011(2) 0.005(2)
C89 0.115(4) 0.078(3) 0.066(3) 0.008(3) 0.020(3) -0.001(3)
C91 0.141(5) 0.078(4) 0.080(3) 0.011(3) 0.005(3) 0.033(4)
C90 0.154(6) 0.084(4) 0.085(4) 0.018(3) 0.016(4) 0.002(4)
C92 0.103(4) 0.079(3) 0.066(3) -0.003(2) -0.005(2) 0.019(3)
C93 0.081(3) 0.068(3) 0.051(2) -0.006(2) 0.0004(19) 0.007(2)
C94 0.058(2) 0.062(2) 0.054(2) -0.0048(18) 0.0022(17) -0.0005(18)
C95 0.078(3) 0.070(3) 0.048(2) -0.0016(19) 0.0089(19) 0.008(2)
C96 0.090(3) 0.095(4) 0.069(3) -0.005(3) 0.020(2) 0.016(3)
C97 0.123(5) 0.082(3) 0.074(3) -0.017(3) 0.019(3) 0.020(3)
C116 0.058(2) 0.060(2) 0.062(2) 0.0004(19) 0.0127(18) -0.0029(18)
C115 0.064(2) 0.055(2) 0.072(3) 0.001(2) 0.0147(19) -0.0097(18)
C114 0.055(2) 0.055(2) 0.065(2) -0.0056(19) 0.0089(18) -0.0030(17)
C113 0.086(3) 0.065(3) 0.067(3) -0.003(2) 0.027(2) -0.001(2)
C112 0.081(3) 0.054(2) 0.076(3) 0.000(2) 0.027(2) -0.010(2)
C111 0.0430(18) 0.051(2) 0.074(3) 0.0006(19) 0.0076(17) 0.0018(16)
C110 0.049(2) 0.061(2) 0.061(2) -0.0048(19) 0.0074(16) 0.0028(17)
C109 0.048(2) 0.057(2) 0.073(3) 0.0005(19) 0.0025(17) -0.0036(17)
C108 0.064(2) 0.063(3) 0.092(3) -0.015(2) 0.001(2) -0.005(2)
C107 0.088(3) 0.073(3) 0.108(4) -0.016(3) 0.004(3) -0.029(3)
C106 0.068(3) 0.091(4) 0.128(4) -0.011(3) 0.007(3) -0.033(3)
C105 0.053(2) 0.081(3) 0.118(4) -0.012(3) 0.019(2) -0.015(2)
C104 0.0430(19) 0.065(3) 0.087(3) 0.000(2) 0.0031(18) -0.0044(18)
C103 0.047(2) 0.059(2) 0.085(3) -0.002(2) 0.0156(18) -0.0008(17)
C102 0.0442(18) 0.056(2) 0.065(2) -0.0003(18) 0.0089(16) 0.0011(16)
C101 0.0390(17) 0.056(2) 0.062(2) 0.0003(18) 0.0046(15) -0.0024(15)
C100 0.069(2) 0.070(3) 0.050(2) -0.0060(19) -0.0013(18) 0.003(2)
C99 0.092(3) 0.071(3) 0.054(2) -0.002(2) -0.002(2) -0.004(2)
C98 0.131(5) 0.075(3) 0.066(3) -0.013(2) 0.006(3) 0.006(3)
C118 0.100(3) 0.074(3) 0.081(3) -0.017(2) 0.020(3) 0.000(3)
C119 0.104(4) 0.059(3) 0.109(4) -0.003(3) 0.002(3) 0.010(3)
C120 0.086(3) 0.084(3) 0.089(3) -0.010(3) 0.006(2) -0.024(3)
C117 0.070(2) 0.060(3) 0.073(3) -0.006(2) 0.007(2) -0.002(2)

loop_
_atom_type_symbol
_atom_type_description
_atom_type_scat_dispersion_real
_atom_type_scat_dispersion_imag
_atom_type_scat_source
C C 0.0181 0.0091 'International Tables Vol C Tables 4.2.6.8 and 6.1.1.4'
H H 0.0000 0.0000 'International Tables Vol C Tables 4.2.6.8 and 6.1.1.4'

loop_
_geom_angle_atom_site_label_1
_geom_angle_atom_site_label_2
_geom_angle_atom_site_label_3
_geom_angle
_geom_angle_site_symmetry_1
_geom_angle_site_symmetry_3
_geom_angle_publ_flag
C2 C1 C6 117.6(3) . . ?
C2 C1 C7 123.5(3) . . ?
C6 C1 C7 118.6(3) . . ?
C1 C2 C3 121.1(3) . . ?
C1 C2 C27 126.8(3) . . ?
C3 C2 C27 112.1(3) . . ?
C4 C3 C2 120.8(3) . . ?
C4 C3 C34 126.2(3) . . ?
C2 C3 C34 113.0(3) . . ?
C3 C4 C5 117.4(3) . . ?
C3 C4 C41 123.6(3) . . ?
C5 C4 C41 118.9(3) . . ?
C6 C5 C4 121.8(3) . . ?
C6 C5 H5 119.1 . . ?
C4 C5 H5 119.1 . . ?
C5 C6 C1 121.1(3) . . ?
C5 C6 H6 119.5 . . ?
C1 C6 H6 119.5 . . ?
C16 C7 C8 120.0(3) . . ?
C16 C7 C1 117.5(3) . . ?
C8 C7 C1 122.1(3) . . ?
C14 C13 C12 120.1(5) . . ?
C14 C13 H13 119.9 . . ?
C12 C13 H13 119.9 . . ?
C11 C12 C13 121.4(4) . . ?
C11 C12 H12 119.3 . . ?
C13 C12 H12 119.3 . . ?
C12 C11 C10 119.0(4) . . ?
C12 C11 H11 120.5 . . ?
C10 C11 H11 120.5 . . ?
C15 C10 C9 119.0(3) . . ?
C15 C10 C11 119.7(4) . . ?
C9 C10 C11 121.3(4) . . ?
C8 C9 C10 122.5(4) . . ?
C8 C9 H9 118.8 . . ?
C10 C9 H9 118.8 . . ?
C9 C8 C7 118.1(3) . . ?
C9 C8 C17 118.2(3) . . ?
C7 C8 C17 123.6(3) . . ?
C13 C14 C15 120.6(4) . . ?
C13 C14 H14 119.7 . . ?
C15 C14 H14 119.7 . . ?
C14 C15 C10 119.2(4) . . ?
C14 C15 C16 122.8(4) . . ?
C10 C15 C16 118.0(3) . . ?
C7 C16 C15 122.3(3) . . ?
C7 C16 H16 118.8 . . ?
C15 C16 H16 118.8 . . ?
C18 C17 C22 116.4(4) . . ?
C18 C17 C8 121.2(4) . . ?
C22 C17 C8 122.3(4) . . ?
C17 C18 C19 122.1(4) . . ?
C17 C18 H18 118.9 . . ?
C19 C18 H18 118.9 . . ?
C20 C19 C18 121.3(4) . . ?
C20 C19 H19 119.3 . . ?
C18 C19 H19 119.3 . . ?
C19 C20 C21 116.9(4) . . ?
C19 C20 C23 122.4(4) . . ?
C21 C20 C23 120.7(4) . . ?
C20 C21 C22 122.0(4) . . ?
C20 C21 H21 119.0 . . ?
C22 C21 H21 119.0 . . ?
C21 C22 C17 121.2(4) . . ?
C21 C22 H22 119.4 . . ?
C17 C22 H22 119.4 . . ?
C35 C27 C28 106.0(3) . . ?
C35 C27 C2 105.1(3) . . ?
C28 C27 C2 106.7(3) . . ?
C35 C27 H27 112.8 . . ?
C28 C27 H27 112.8 . . ?
C2 C27 H27 112.8 . . ?
C23 C26 H26A 109.5 . . ?
C23 C26 H26B 109.5 . . ?
H26A C26 H26B 109.5 . . ?
C23 C26 H26C 109.5 . . ?
H26A C26 H26C 109.5 . . ?
H26B C26 H26C 109.5 . . ?
C23 C25 H25A 109.5 . . ?
C23 C25 H25B 109.5 . . ?
H25A C25 H25B 109.5 . . ?
C23 C25 H25C 109.5 . . ?
H25A C25 H25C 109.5 . . ?
H25B C25 H25C 109.5 . . ?
C23 C24 H24A 109.5 . . ?
C23 C24 H24B 109.5 . . ?
H24A C24 H24B 109.5 . . ?
C23 C24 H24C 109.5 . . ?
H24A C24 H24C 109.5 . . ?
H24B C24 H24C 109.5 . . ?
C25 C23 C20 109.1(5) . . ?
C25 C23 C26 109.0(6) . . ?
C20 C23 C26 109.0(4) . . ?
C25 C23 C24 108.5(5) . . ?
C20 C23 C24 113.1(4) . . ?
C26 C23 C24 108.1(6) . . ?
C29 C28 C33 121.1(4) . . ?
C29 C28 C27 126.1(4) . . ?
C33 C28 C27 112.8(4) . . ?
C32 C33 C28 120.2(4) . . ?
C32 C33 C34 126.6(4) . . ?
C28 C33 C34 113.3(4) . . ?
C33 C32 C31 118.2(5) . . ?
C33 C32 H32 120.9 . . ?
C31 C32 H32 120.9 . . ?
C30 C31 C32 121.6(5) . . ?
C30 C31 H31 119.2 . . ?
C32 C31 H31 119.2 . . ?
C31 C30 C29 120.5(5) . . ?
C31 C30 H30 119.7 . . ?
C29 C30 H30 119.7 . . ?
C28 C29 C30 118.4(5) . . ?
C28 C29 H29 120.8 . . ?
C30 C29 H29 120.8 . . ?
C33 C34 C40 105.7(3) . . ?
C33 C34 C3 105.0(3) . . ?
C40 C34 C3 106.0(3) . . ?
C33 C34 H34 113.1 . . ?
C40 C34 H34 113.1 . . ?
C3 C34 H34 113.1 . . ?
C37 C38 C39 120.8(5) . . ?
C37 C38 H38 119.6 . . ?
C39 C38 H38 119.6 . . ?
C38 C37 C36 120.8(5) . . ?
C38 C37 H37 119.6 . . ?
C36 C37 H37 119.6 . . ?
C35 C36 C37 119.4(5) . . ?
C35 C36 H36 120.3 . . ?
C37 C36 H36 120.3 . . ?
C36 C35 C40 120.3(4) . . ?
C36 C35 C27 127.3(4) . . ?
C40 C35 C27 112.4(3) . . ?
C38 C39 C40 118.5(5) . . ?
C38 C39 H39 120.8 . . ?
C40 C39 H39 120.8 . . ?
C35 C40 C39 120.2(4) . . ?
C35 C40 C34 114.0(3) . . ?
C39 C40 C34 125.9(4) . . ?
C50 C41 C42 119.4(3) . . ?
C50 C41 C4 118.9(3) . . ?
C42 C41 C4 121.3(3) . . ?
C43 C42 C41 117.7(4) . . ?
C43 C42 C51 118.2(3) . . ?
C41 C42 C51 124.1(3) . . ?
C42 C43 C44 123.2(4) . . ?
C42 C43 H43 118.4 . . ?
C44 C43 H43 118.4 . . ?
C43 C44 C49 118.8(4) . . ?
C43 C44 C45 121.8(4) . . ?
C49 C44 C45 119.4(4) . . ?
C45 C46 C47 121.0(5) . . ?
C45 C46 H46 119.5 . . ?
C47 C46 H46 119.5 . . ?
C46 C45 C44 119.8(5) . . ?
C46 C45 H45 120.1 . . ?
C44 C45 H45 120.1 . . ?
C48 C47 C46 120.8(5) . . ?
C48 C47 H47 119.6 . . ?
C46 C47 H47 119.6 . . ?
C47 C48 C49 120.4(5) . . ?
C47 C48 H48 119.8 . . ?
C49 C48 H48 119.8 . . ?
C44 C49 C50 117.6(4) . . ?
C44 C49 C48 118.6(4) . . ?
C50 C49 C48 123.7(4) . . ?
C62 C61 C66 117.5(3) . . ?
C62 C61 C67 124.0(3) . . ?
C66 C61 C67 118.5(3) . . ?
C57 C60 H60A 109.5 . . ?
C57 C60 H60B 109.5 . . ?
H60A C60 H60B 109.5 . . ?
C57 C60 H60C 109.5 . . ?
H60A C60 H60C 109.5 . . ?
H60B C60 H60C 109.5 . . ?
C57 C59 H59A 109.5 . . ?
C57 C59 H59B 109.5 . . ?
H59A C59 H59B 109.5 . . ?
C57 C59 H59C 109.5 . . ?
H59A C59 H59C 109.5 . . ?
H59B C59 H59C 109.5 . . ?
C57 C58 H58A 109.5 . . ?
C57 C58 H58B 109.5 . . ?
H58A C58 H58B 109.5 . . ?
C57 C58 H58C 109.5 . . ?
H58A C58 H58C 109.5 . . ?
H58B C58 H58C 109.5 . . ?
C60 C57 C54 113.2(4) . . ?
C60 C57 C59 110.1(6) . . ?
C54 C57 C59 108.4(4) . . ?
C60 C57 C58 107.7(6) . . ?
C54 C57 C58 108.9(4) . . ?
C59 C57 C58 108.5(5) . . ?
C55 C56 C51 121.8(4) . . ?
C55 C56 H56 119.1 . . ?
C51 C56 H56 119.1 . . ?
C56 C55 C54 122.0(4) . . ?
C56 C55 H55 119.0 . . ?
C54 C55 H55 119.0 . . ?
C53 C54 C55 116.6(4) . . ?
C53 C54 C57 122.5(4) . . ?
C55 C54 C57 120.9(4) . . ?
C54 C53 C52 121.2(4) . . ?
C54 C53 H53 119.4 . . ?
C52 C53 H53 119.4 . . ?
C51 C52 C53 122.2(4) . . ?
C51 C52 H52 118.9 . . ?
C53 C52 H52 118.9 . . ?
C52 C51 C56 116.2(4) . . ?
C52 C51 C42 120.3(4) . . ?
C56 C51 C42 123.5(4) . . ?
C41 C50 C49 123.2(4) . . ?
C41 C50 H50 118.4 . . ?
C49 C50 H50 118.4 . . ?
C61 C62 C63 120.8(3) . . ?
C61 C62 C87 127.1(3) . . ?
C63 C62 C87 112.1(3) . . ?
C64 C63 C62 121.1(3) . . ?
C64 C63 C94 126.2(3) . . ?
C62 C63 C94 112.7(3) . . ?
C63 C64 C65 117.3(3) . . ?
C63 C64 C101 122.7(3) . . ?
C65 C64 C101 119.9(3) . . ?
C66 C65 C64 121.5(3) . . ?
C66 C65 H65 119.3 . . ?
C64 C65 H65 119.3 . . ?
C65 C66 C61 121.7(3) . . ?
C65 C66 H66 119.1 . . ?
C61 C66 H66 119.1 . . ?
C76 C67 C68 118.8(3) . . ?
C76 C67 C61 119.4(3) . . ?
C68 C67 C61 121.4(3) . . ?
C69 C68 C67 118.5(4) . . ?
C69 C68 C77 118.8(3) . . ?
C67 C68 C77 122.7(3) . . ?
C70 C75 C74 117.9(4) . . ?
C70 C75 C76 118.5(4) . . ?
C74 C75 C76 123.6(4) . . ?
C73 C74 C75 121.3(4) . . ?
C73 C74 H74 119.3 . . ?
C75 C74 H74 119.3 . . ?
C74 C73 C72 119.6(4) . . ?
C74 C73 H73 120.2 . . ?
C72 C73 H73 120.2 . . ?
C71 C72 C73 121.3(4) . . ?
C71 C72 H72 119.3 . . ?
C73 C72 H72 119.3 . . ?
C72 C71 C70 120.1(4) . . ?
C72 C71 H71 119.9 . . ?
C70 C71 H71 119.9 . . ?
C69 C70 C75 118.1(3) . . ?
C69 C70 C71 122.2(4) . . ?
C75 C70 C71 119.7(4) . . ?
C68 C69 C70 123.2(4) . . ?
C68 C69 H69 118.4 . . ?
C70 C69 H69 118.4 . . ?
C67 C76 C75 122.7(4) . . ?
C67 C76 H76 118.6 . . ?
C75 C76 H76 118.6 . . ?
C82 C77 C78 117.8(4) . . ?
C82 C77 C68 122.8(4) . . ?
C78 C77 C68 119.4(4) . . ?
C77 C78 C79 121.2(4) . . ?
C77 C78 H78 119.4 . . ?
C79 C78 H78 119.4 . . ?
C80 C79 C78 120.9(4) . . ?
C80 C79 H79 119.6 . . ?
C78 C79 H79 119.6 . . ?
C81 C80 C79 118.0(4) . . ?
C81 C80 C83 119.5(4) . . ?
C79 C80 C83 122.5(4) . . ?
C80 C81 C82 121.5(4) . . ?
C80 C81 H81 119.2 . . ?
C82 C81 H81 119.2 . . ?
C77 C82 C81 120.6(4) . . ?
C77 C82 H82 119.7 . . ?
C81 C82 H82 119.7 . . ?
C86 C83 C84 109.0(5) . . ?
C86 C83 C85 108.7(5) . . ?
C84 C83 C85 108.5(5) . . ?
C86 C83 C80 112.2(4) . . ?
C84 C83 C80 109.4(4) . . ?
C85 C83 C80 109.0(4) . . ?
C83 C84 H84A 109.5 . . ?
C83 C84 H84B 109.5 . . ?
H84A C84 H84B 109.5 . . ?
C83 C84 H84C 109.5 . . ?
H84A C84 H84C 109.5 . . ?
H84B C84 H84C 109.5 . . ?
C83 C85 H85A 109.5 . . ?
C83 C85 H85B 109.5 . . ?
H85A C85 H85B 109.5 . . ?
C83 C85 H85C 109.5 . . ?
H85A C85 H85C 109.5 . . ?
H85B C85 H85C 109.5 . . ?
C83 C86 H86A 109.5 . . ?
C83 C86 H86B 109.5 . . ?
H86A C86 H86B 109.5 . . ?
C83 C86 H86C 109.5 . . ?
H86A C86 H86C 109.5 . . ?
H86B C86 H86C 109.5 . . ?
C88 C87 C62 106.1(3) . . ?
C88 C87 C95 104.9(3) . . ?
C62 C87 C95 106.7(3) . . ?
C88 C87 H87 112.8 . . ?
C62 C87 H87 112.8 . . ?
C95 C87 H87 112.8 . . ?
C89 C88 C93 120.2(4) . . ?
C89 C88 C87 127.2(4) . . ?
C93 C88 C87 112.6(4) . . ?
C90 C89 C88 119.2(5) . . ?
C90 C89 H89 120.4 . . ?
C88 C89 H89 120.4 . . ?
C90 C91 C92 121.2(5) . . ?
C90 C91 H91 119.4 . . ?
C92 C91 H91 119.4 . . ?
C91 C90 C89 121.2(6) . . ?
C91 C90 H90 119.4 . . ?
C89 C90 H90 119.4 . . ?
C93 C92 C91 117.7(5) . . ?
C93 C92 H92 121.2 . . ?
C91 C92 H92 121.2 . . ?
C92 C93 C88 120.5(4) . . ?
C92 C93 C94 125.9(4) . . ?
C88 C93 C94 113.6(4) . . ?
C93 C94 C100 106.0(3) . . ?
C93 C94 C63 106.3(3) . . ?
C100 C94 C63 105.2(3) . . ?
C93 C94 H94 112.9 . . ?
C100 C94 H94 112.9 . . ?
C63 C94 H94 112.9 . . ?
C100 C95 C96 119.5(4) . . ?
C100 C95 C87 113.9(3) . . ?
C96 C95 C87 126.5(4) . . ?
C95 C96 C97 119.0(5) . . ?
C95 C96 H96 120.5 . . ?
C97 C96 H96 120.5 . . ?
C98 C97 C96 120.8(5) . . ?
C98 C97 H97 119.6 . . ?
C96 C97 H97 119.6 . . ?
C111 C116 C115 121.3(4) . . ?
C111 C116 H116 119.3 . . ?
C115 C116 H116 119.3 . . ?
C114 C115 C116 121.8(4) . . ?
C114 C115 H115 119.1 . . ?
C116 C115 H115 119.1 . . ?
C115 C114 C113 116.7(4) . . ?
C115 C114 C117 120.8(4) . . ?
C113 C114 C117 122.5(4) . . ?
C114 C113 C112 121.6(4) . . ?
C114 C113 H113 119.2 . . ?
C112 C113 H113 119.2 . . ?
C111 C112 C113 121.7(4) . . ?
C111 C112 H112 119.2 . . ?
C113 C112 H112 119.2 . . ?
C112 C111 C116 116.8(4) . . ?
C112 C111 C102 120.1(3) . . ?
C116 C111 C102 123.0(4) . . ?
C101 C110 C109 123.4(3) . . ?
C101 C110 H110 118.3 . . ?
C109 C110 H110 118.3 . . ?
C110 C109 C108 123.8(4) . . ?
C110 C109 C104 118.1(3) . . ?
C108 C109 C104 118.0(3) . . ?
C107 C108 C109 121.7(4) . . ?
C107 C108 H108 119.1 . . ?
C109 C108 H108 119.1 . . ?
C108 C107 C106 119.7(4) . . ?
C108 C107 H107 120.2 . . ?
C106 C107 H107 120.2 . . ?
C105 C106 C107 120.7(4) . . ?
C105 C106 H106 119.6 . . ?
C107 C106 H106 119.6 . . ?
C106 C105 C104 120.5(4) . . ?
C106 C105 H105 119.8 . . ?
C104 C105 H105 119.8 . . ?
C105 C104 C103 122.7(4) . . ?
C105 C104 C109 119.3(4) . . ?
C103 C104 C109 118.0(3) . . ?
C102 C103 C104 123.8(3) . . ?
C102 C103 H103 118.1 . . ?
C104 C103 H103 118.1 . . ?
C103 C102 C101 117.7(3) . . ?
C103 C102 C111 119.4(3) . . ?
C101 C102 C111 123.0(3) . . ?
C110 C101 C102 119.1(3) . . ?
C110 C101 C64 118.7(3) . . ?
C102 C101 C64 121.9(3) . . ?
C95 C100 C99 121.1(4) . . ?
C95 C100 C94 112.1(3) . . ?
C99 C100 C94 126.8(4) . . ?
C98 C99 C100 119.5(5) . . ?
C98 C99 H99 120.3 . . ?
C100 C99 H99 120.3 . . ?
C97 C98 C99 119.9(5) . . ?
C97 C98 H98 120.0 . . ?
C99 C98 H98 120.0 . . ?
C117 C118 H11A 109.5 . . ?
C117 C118 H11B 109.5 . . ?
H11A C118 H11B 109.5 . . ?
C117 C118 H11C 109.5 . . ?
H11A C118 H11C 109.5 . . ?
H11B C118 H11C 109.5 . . ?
C117 C119 H11D 109.5 . . ?
C117 C119 H11E 109.5 . . ?
H11D C119 H11E 109.5 . . ?
C117 C119 H11F 109.5 . . ?
H11D C119 H11F 109.5 . . ?
H11E C119 H11F 109.5 . . ?
C117 C120 H12A 109.5 . . ?
C117 C120 H12B 109.5 . . ?
H12A C120 H12B 109.5 . . ?
C117 C120 H12C 109.5 . . ?
H12A C120 H12C 109.5 . . ?
H12B C120 H12C 109.5 . . ?
C118 C117 C114 112.8(4) . . ?
C118 C117 C120 108.4(4) . . ?
C114 C117 C120 109.8(3) . . ?
C118 C117 C119 108.3(4) . . ?
C114 C117 C119 108.5(3) . . ?
C120 C117 C119 109.1(4) . . ?

loop_
_geom_bond_atom_site_label_1
_geom_bond_atom_site_label_2
_geom_bond_distance
_geom_bond_site_symmetry_2
_geom_bond_publ_flag
C1 C2 1.381(5) . ?
C1 C6 1.407(5) . ?
C1 C7 1.503(5) . ?
C2 C3 1.406(5) . ?
C2 C27 1.539(5) . ?
C3 C4 1.391(5) . ?
C3 C34 1.539(5) . ?
C4 C5 1.395(5) . ?
C4 C41 1.490(5) . ?
C5 C6 1.370(5) . ?
C5 H5 0.9300 . ?
C6 H6 0.9300 . ?
C7 C16 1.370(5) . ?
C7 C8 1.430(5) . ?
C13 C14 1.363(6) . ?
C13 C12 1.402(7) . ?
C13 H13 0.9300 . ?
C12 C11 1.366(6) . ?
C12 H12 0.9300 . ?
C11 C10 1.419(5) . ?
C11 H11 0.9300 . ?
C10 C15 1.413(5) . ?
C10 C9 1.417(5) . ?
C9 C8 1.381(5) . ?
C9 H9 0.9300 . ?
C8 C17 1.483(5) . ?
C14 C15 1.402(6) . ?
C14 H14 0.9300 . ?
C15 C16 1.420(5) . ?
C16 H16 0.9300 . ?
C17 C18 1.379(6) . ?
C17 C22 1.394(5) . ?
C18 C19 1.393(6) . ?
C18 H18 0.9300 . ?
C19 C20 1.378(6) . ?
C19 H19 0.9300 . ?
C20 C21 1.381(6) . ?
C20 C23 1.532(6) . ?
C21 C22 1.388(6) . ?
C21 H21 0.9300 . ?
C22 H22 0.9300 . ?
C27 C35 1.525(6) . ?
C27 C28 1.533(6) . ?
C27 H27 0.9800 . ?
C26 C23 1.532(8) . ?
C26 H26A 0.9600 . ?
C26 H26B 0.9600 . ?
C26 H26C 0.9600 . ?
C25 C23 1.528(8) . ?
C25 H25A 0.9600 . ?
C25 H25B 0.9600 . ?
C25 H25C 0.9600 . ?
C24 C23 1.533(8) . ?
C24 H24A 0.9600 . ?
C24 H24B 0.9600 . ?
C24 H24C 0.9600 . ?
C28 C29 1.368(6) . ?
C28 C33 1.395(6) . ?
C33 C32 1.382(6) . ?
C33 C34 1.517(6) . ?
C32 C31 1.387(8) . ?
C32 H32 0.9300 . ?
C31 C30 1.362(8) . ?
C31 H31 0.9300 . ?
C30 C29 1.395(8) . ?
C30 H30 0.9300 . ?
C29 H29 0.9300 . ?
C34 C40 1.525(6) . ?
C34 H34 0.9800 . ?
C38 C37 1.355(7) . ?
C38 C39 1.401(6) . ?
C38 H38 0.9300 . ?
C37 C36 1.398(7) . ?
C37 H37 0.9300 . ?
C36 C35 1.375(6) . ?
C36 H36 0.9300 . ?
C35 C40 1.389(6) . ?
C39 C40 1.402(6) . ?
C39 H39 0.9300 . ?
C41 C50 1.362(5) . ?
C41 C42 1.434(5) . ?
C42 C43 1.376(5) . ?
C42 C51 1.478(5) . ?
C43 C44 1.408(6) . ?
C43 H43 0.9300 . ?
C44 C49 1.409(6) . ?
C44 C45 1.428(6) . ?
C46 C45 1.358(8) . ?
C46 C47 1.389(8) . ?
C46 H46 0.9300 . ?
C45 H45 0.9300 . ?
C47 C48 1.366(7) . ?
C47 H47 0.9300 . ?
C48 C49 1.417(6) . ?
C48 H48 0.9300 . ?
C49 C50 1.413(5) . ?
C61 C62 1.387(5) . ?
C61 C66 1.389(5) . ?
C61 C67 1.505(5) . ?
C60 C57 1.518(8) . ?
C60 H60A 0.9600 . ?
C60 H60B 0.9600 . ?
C60 H60C 0.9600 . ?
C59 C57 1.538(8) . ?
C59 H59A 0.9600 . ?
C59 H59B 0.9600 . ?
C59 H59C 0.9600 . ?
C58 C57 1.541(8) . ?
C58 H58A 0.9600 . ?
C58 H58B 0.9600 . ?
C58 H58C 0.9600 . ?
C57 C54 1.527(6) . ?
C56 C55 1.373(6) . ?
C56 C51 1.389(5) . ?
C56 H56 0.9300 . ?
C55 C54 1.385(6) . ?
C55 H55 0.9300 . ?
C54 C53 1.376(6) . ?
C53 C52 1.391(6) . ?
C53 H53 0.9300 . ?
C52 C51 1.374(6) . ?
C52 H52 0.9300 . ?
C50 H50 0.9300 . ?
C62 C63 1.413(5) . ?
C62 C87 1.527(5) . ?
C63 C64 1.377(5) . ?
C63 C94 1.534(5) . ?
C64 C65 1.405(5) . ?
C64 C101 1.494(4) . ?
C65 C66 1.373(5) . ?
C65 H65 0.9300 . ?
C66 H66 0.9300 . ?
C67 C76 1.364(5) . ?
C67 C68 1.430(5) . ?
C68 C69 1.376(5) . ?
C68 C77 1.492(5) . ?
C75 C70 1.409(5) . ?
C75 C74 1.410(6) . ?
C75 C76 1.416(5) . ?
C74 C73 1.368(6) . ?
C74 H74 0.9300 . ?
C73 C72 1.392(7) . ?
C73 H73 0.9300 . ?
C72 C71 1.346(7) . ?
C72 H72 0.9300 . ?
C71 C70 1.417(5) . ?
C71 H71 0.9300 . ?
C70 C69 1.402(6) . ?
C69 H69 0.9300 . ?
C76 H76 0.9300 . ?
C77 C82 1.383(5) . ?
C77 C78 1.387(6) . ?
C78 C79 1.391(6) . ?
C78 H78 0.9300 . ?
C79 C80 1.381(6) . ?
C79 H79 0.9300 . ?
C80 C81 1.375(6) . ?
C80 C83 1.534(6) . ?
C81 C82 1.395(6) . ?
C81 H81 0.9300 . ?
C82 H82 0.9300 . ?
C83 C86 1.515(7) . ?
C83 C84 1.528(7) . ?
C83 C85 1.534(7) . ?
C84 H84A 0.9600 . ?
C84 H84B 0.9600 . ?
C84 H84C 0.9600 . ?
C85 H85A 0.9600 . ?
C85 H85B 0.9600 . ?
C85 H85C 0.9600 . ?
C86 H86A 0.9600 . ?
C86 H86B 0.9600 . ?
C86 H86C 0.9600 . ?
C87 C88 1.512(6) . ?
C87 C95 1.535(6) . ?
C87 H87 0.9800 . ?
C88 C89 1.377(6) . ?
C88 C93 1.391(6) . ?
C89 C90 1.369(8) . ?
C89 H89 0.9300 . ?
C91 C90 1.356(8) . ?
C91 C92 1.396(7) . ?
C91 H91 0.9300 . ?
C90 H90 0.9300 . ?
C92 C93 1.390(6) . ?
C92 H92 0.9300 . ?
C93 C94 1.522(6) . ?
C94 C100 1.524(5) . ?
C94 H94 0.9800 . ?
C95 C100 1.387(6) . ?
C95 C96 1.395(6) . ?
C96 C97 1.400(7) . ?
C96 H96 0.9300 . ?
C97 C98 1.383(7) . ?
C97 H97 0.9300 . ?
C116 C111 1.382(5) . ?
C116 C115 1.392(5) . ?
C116 H116 0.9300 . ?
C115 C114 1.379(5) . ?
C115 H115 0.9300 . ?
C114 C113 1.380(6) . ?
C114 C117 1.529(5) . ?
C113 C112 1.390(6) . ?
C113 H113 0.9300 . ?
C112 C111 1.378(5) . ?
C112 H112 0.9300 . ?
C111 C102 1.481(5) . ?
C110 C101 1.379(5) . ?
C110 C109 1.405(5) . ?
C110 H110 0.9300 . ?
C109 C108 1.417(5) . ?
C109 C104 1.420(5) . ?
C108 C107 1.352(6) . ?
C108 H108 0.9300 . ?
C107 C106 1.409(7) . ?
C107 H107 0.9300 . ?
C106 C105 1.362(6) . ?
C106 H106 0.9300 . ?
C105 C104 1.408(5) . ?
C105 H105 0.9300 . ?
C104 C103 1.410(5) . ?
C103 C102 1.383(5) . ?
C103 H103 0.9300 . ?
C102 C101 1.430(5) . ?
C100 C99 1.387(6) . ?
C99 C98 1.385(6) . ?
C99 H99 0.9300 . ?
C98 H98 0.9300 . ?
C118 C117 1.518(6) . ?
C118 H11A 0.9600 . ?
C118 H11B 0.9600 . ?
C118 H11C 0.9600 . ?
C119 C117 1.547(6) . ?
C119 H11D 0.9600 . ?
C119 H11E 0.9600 . ?
C119 H11F 0.9600 . ?
C120 C117 1.539(6) . ?
C120 H12A 0.9600 . ?
C120 H12B 0.9600 . ?
C120 H12C 0.9600 . ?

loop_
_geom_torsion_atom_site_label_1
_geom_torsion_atom_site_label_2
_geom_torsion_atom_site_label_3
_geom_torsion_atom_site_label_4
_geom_torsion
_geom_torsion_site_symmetry_1
_geom_torsion_site_symmetry_2
_geom_torsion_site_symmetry_3
_geom_torsion_site_symmetry_4
_geom_torsion_publ_flag
C6 C1 C2 C3 3.2(5) . . . . ?
C7 C1 C2 C3 -170.5(3) . . . . ?
C6 C1 C2 C27 -177.5(4) . . . . ?
C7 C1 C2 C27 8.8(6) . . . . ?
C1 C2 C3 C4 -5.4(6) . . . . ?
C27 C2 C3 C4 175.2(3) . . . . ?
C1 C2 C3 C34 174.3(3) . . . . ?
C27 C2 C3 C34 -5.1(4) . . . . ?
C2 C3 C4 C5 3.1(5) . . . . ?
C34 C3 C4 C5 -176.6(3) . . . . ?
C2 C3 C4 C41 -173.0(3) . . . . ?
C34 C3 C4 C41 7.3(6) . . . . ?
C3 C4 C5 C6 1.2(5) . . . . ?
C41 C4 C5 C6 177.5(3) . . . . ?
C4 C5 C6 C1 -3.4(6) . . . . ?
C2 C1 C6 C5 1.2(5) . . . . ?
C7 C1 C6 C5 175.2(3) . . . . ?
C2 C1 C7 C16 48.2(5) . . . . ?
C6 C1 C7 C16 -125.4(4) . . . . ?
C2 C1 C7 C8 -138.8(4) . . . . ?
C6 C1 C7 C8 47.6(5) . . . . ?
C14 C13 C12 C11 0.1(8) . . . . ?
C13 C12 C11 C10 -0.6(8) . . . . ?
C12 C11 C10 C15 0.5(7) . . . . ?
C12 C11 C10 C9 -178.6(4) . . . . ?
C15 C10 C9 C8 -0.6(6) . . . . ?
C11 C10 C9 C8 178.5(4) . . . . ?
C10 C9 C8 C7 -1.1(6) . . . . ?
C10 C9 C8 C17 179.9(4) . . . . ?
C16 C7 C8 C9 1.8(5) . . . . ?
C1 C7 C8 C9 -170.9(3) . . . . ?
C16 C7 C8 C17 -179.2(4) . . . . ?
C1 C7 C8 C17 8.0(6) . . . . ?
C12 C13 C14 C15 0.5(8) . . . . ?
C13 C14 C15 C10 -0.6(7) . . . . ?
C13 C14 C15 C16 176.9(4) . . . . ?
C9 C10 C15 C14 179.3(4) . . . . ?
C11 C10 C15 C14 0.1(6) . . . . ?
C9 C10 C15 C16 1.6(6) . . . . ?
C11 C10 C15 C16 -177.5(4) . . . . ?
C8 C7 C16 C15 -0.9(6) . . . . ?
C1 C7 C16 C15 172.2(3) . . . . ?
C14 C15 C16 C7 -178.4(4) . . . . ?
C10 C15 C16 C7 -0.9(6) . . . . ?
C9 C8 C17 C18 44.5(5) . . . . ?
C7 C8 C17 C18 -134.5(4) . . . . ?
C9 C8 C17 C22 -134.3(4) . . . . ?
C7 C8 C17 C22 46.7(5) . . . . ?
C22 C17 C18 C19 0.4(6) . . . . ?
C8 C17 C18 C19 -178.4(4) . . . . ?
C17 C18 C19 C20 0.2(7) . . . . ?
C18 C19 C20 C21 0.0(7) . . . . ?
C18 C19 C20 C23 -179.5(4) . . . . ?
C19 C20 C21 C22 -0.8(6) . . . . ?
C23 C20 C21 C22 178.6(4) . . . . ?
C20 C21 C22 C17 1.5(6) . . . . ?
C18 C17 C22 C21 -1.3(6) . . . . ?
C8 C17 C22 C21 177.6(3) . . . . ?
C1 C2 C27 C35 -119.3(4) . . . . ?
C3 C2 C27 C35 60.0(4) . . . . ?
C1 C2 C27 C28 128.4(4) . . . . ?
C3 C2 C27 C28 -52.3(4) . . . . ?
C19 C20 C23 C25 -124.6(6) . . . . ?
C21 C20 C23 C25 56.0(6) . . . . ?
C19 C20 C23 C26 116.5(6) . . . . ?
C21 C20 C23 C26 -62.9(6) . . . . ?
C19 C20 C23 C24 -3.8(8) . . . . ?
C21 C20 C23 C24 176.8(5) . . . . ?
C35 C27 C28 C29 124.3(4) . . . . ?
C2 C27 C28 C29 -124.0(4) . . . . ?
C35 C27 C28 C33 -55.2(4) . . . . ?
C2 C27 C28 C33 56.4(4) . . . . ?
C29 C28 C33 C32 -0.2(6) . . . . ?
C27 C28 C33 C32 179.3(4) . . . . ?
C29 C28 C33 C34 179.4(4) . . . . ?
C27 C28 C33 C34 -1.1(5) . . . . ?
C28 C33 C32 C31 0.0(7) . . . . ?
C34 C33 C32 C31 -179.5(4) . . . . ?
C33 C32 C31 C30 0.5(8) . . . . ?
C32 C31 C30 C29 -0.8(9) . . . . ?
C33 C28 C29 C30 -0.1(7) . . . . ?
C27 C28 C29 C30 -179.5(4) . . . . ?
C31 C30 C29 C28 0.5(8) . . . . ?
C32 C33 C34 C40 -124.6(4) . . . . ?
C28 C33 C34 C40 55.9(4) . . . . ?
C32 C33 C34 C3 123.5(4) . . . . ?
C28 C33 C34 C3 -56.0(4) . . . . ?
C4 C3 C34 C33 -120.6(4) . . . . ?
C2 C3 C34 C33 59.7(4) . . . . ?
C4 C3 C34 C40 127.8(4) . . . . ?
C2 C3 C34 C40 -51.9(4) . . . . ?
C39 C38 C37 C36 0.8(8) . . . . ?
C38 C37 C36 C35 -1.4(7) . . . . ?
C37 C36 C35 C40 1.7(6) . . . . ?
C37 C36 C35 C27 -178.2(4) . . . . ?
C28 C27 C35 C36 -124.0(4) . . . . ?
C2 C27 C35 C36 123.3(4) . . . . ?
C28 C27 C35 C40 56.1(4) . . . . ?
C2 C27 C35 C40 -56.7(4) . . . . ?
C37 C38 C39 C40 -0.5(7) . . . . ?
C36 C35 C40 C39 -1.5(6) . . . . ?
C27 C35 C40 C39 178.5(4) . . . . ?
C36 C35 C40 C34 179.1(4) . . . . ?
C27 C35 C40 C34 -0.9(5) . . . . ?
C38 C39 C40 C35 0.9(6) . . . . ?
C38 C39 C40 C34 -179.8(4) . . . . ?
C33 C34 C40 C35 -55.1(4) . . . . ?
C3 C34 C40 C35 56.0(4) . . . . ?
C33 C34 C40 C39 125.5(4) . . . . ?
C3 C34 C40 C39 -123.4(4) . . . . ?
C3 C4 C41 C50 50.8(5) . . . . ?
C5 C4 C41 C50 -125.3(4) . . . . ?
C3 C4 C41 C42 -135.5(4) . . . . ?
C5 C4 C41 C42 48.5(5) . . . . ?
C50 C41 C42 C43 1.9(6) . . . . ?
C4 C41 C42 C43 -171.9(4) . . . . ?
C50 C41 C42 C51 -179.3(4) . . . . ?
C4 C41 C42 C51 7.0(6) . . . . ?
C41 C42 C43 C44 -0.6(7) . . . . ?
C51 C42 C43 C44 -179.5(4) . . . . ?
C42 C43 C44 C49 -0.5(7) . . . . ?
C42 C43 C44 C45 176.6(5) . . . . ?
C47 C46 C45 C44 -1.7(10) . . . . ?
C43 C44 C45 C46 -176.2(6) . . . . ?
C49 C44 C45 C46 0.9(9) . . . . ?
C45 C46 C47 C48 1.2(11) . . . . ?
C46 C47 C48 C49 0.2(9) . . . . ?
C43 C44 C49 C50 0.2(7) . . . . ?
C45 C44 C49 C50 -177.0(5) . . . . ?
C43 C44 C49 C48 177.6(4) . . . . ?
C45 C44 C49 C48 0.4(7) . . . . ?
C47 C48 C49 C44 -1.0(7) . . . . ?
C47 C48 C49 C50 176.3(5) . . . . ?
C51 C56 C55 C54 -0.5(6) . . . . ?
C56 C55 C54 C53 1.7(6) . . . . ?
C56 C55 C54 C57 -178.7(4) . . . . ?
C60 C57 C54 C53 -0.3(7) . . . . ?
C59 C57 C54 C53 -122.7(5) . . . . ?
C58 C57 C54 C53 119.4(5) . . . . ?
C60 C57 C54 C55 -179.9(5) . . . . ?
C59 C57 C54 C55 57.7(6) . . . . ?
C58 C57 C54 C55 -60.2(6) . . . . ?
C55 C54 C53 C52 -1.7(6) . . . . ?
C57 C54 C53 C52 178.7(4) . . . . ?
C54 C53 C52 C51 0.6(7) . . . . ?
C53 C52 C51 C56 0.6(6) . . . . ?
C53 C52 C51 C42 -177.5(4) . . . . ?
C55 C56 C51 C52 -0.6(6) . . . . ?
C55 C56 C51 C42 177.4(4) . . . . ?
C43 C42 C51 C52 46.4(6) . . . . ?
C41 C42 C51 C52 -132.4(4) . . . . ?
C43 C42 C51 C56 -131.5(4) . . . . ?
C41 C42 C51 C56 49.7(6) . . . . ?
C42 C41 C50 C49 -2.2(6) . . . . ?
C4 C41 C50 C49 171.7(4) . . . . ?
C44 C49 C50 C41 1.1(6) . . . . ?
C48 C49 C50 C41 -176.1(4) . . . . ?
C66 C61 C62 C63 -2.9(5) . . . . ?
C67 C61 C62 C63 174.5(3) . . . . ?
C66 C61 C62 C87 177.7(4) . . . . ?
C67 C61 C62 C87 -4.9(6) . . . . ?
C61 C62 C63 C64 5.2(6) . . . . ?
C87 C62 C63 C64 -175.3(3) . . . . ?
C61 C62 C63 C94 -174.8(3) . . . . ?
C87 C62 C63 C94 4.7(4) . . . . ?
C62 C63 C64 C65 -4.0(5) . . . . ?
C94 C63 C64 C65 176.0(3) . . . . ?
C62 C63 C64 C101 171.7(3) . . . . ?
C94 C63 C64 C101 -8.3(6) . . . . ?
C63 C64 C65 C66 0.8(6) . . . . ?
C101 C64 C65 C66 -175.0(3) . . . . ?
C64 C65 C66 C61 1.4(6) . . . . ?
C62 C61 C66 C65 -0.3(6) . . . . ?
C67 C61 C66 C65 -177.8(3) . . . . ?
C62 C61 C67 C76 -53.1(5) . . . . ?
C66 C61 C67 C76 124.2(4) . . . . ?
C62 C61 C67 C68 134.0(4) . . . . ?
C66 C61 C67 C68 -48.7(5) . . . . ?
C76 C67 C68 C69 -2.8(6) . . . . ?
C61 C67 C68 C69 170.2(4) . . . . ?
C76 C67 C68 C77 178.0(4) . . . . ?
C61 C67 C68 C77 -9.0(6) . . . . ?
C70 C75 C74 C73 0.3(7) . . . . ?
C76 C75 C74 C73 -176.2(4) . . . . ?
C75 C74 C73 C72 0.5(8) . . . . ?
C74 C73 C72 C71 -1.9(9) . . . . ?
C73 C72 C71 C70 2.4(9) . . . . ?
C74 C75 C70 C69 179.9(4) . . . . ?
C76 C75 C70 C69 -3.5(6) . . . . ?
C74 C75 C70 C71 0.2(6) . . . . ?
C76 C75 C70 C71 176.9(4) . . . . ?
C72 C71 C70 C69 178.8(5) . . . . ?
C72 C71 C70 C75 -1.6(8) . . . . ?
C67 C68 C69 C70 0.7(7) . . . . ?
C77 C68 C69 C70 179.9(4) . . . . ?
C75 C70 C69 C68 2.5(7) . . . . ?
C71 C70 C69 C68 -177.9(5) . . . . ?
C68 C67 C76 C75 1.7(6) . . . . ?
C61 C67 C76 C75 -171.4(3) . . . . ?
C70 C75 C76 C67 1.4(6) . . . . ?
C74 C75 C76 C67 177.9(4) . . . . ?
C69 C68 C77 C82 132.3(4) . . . . ?
C67 C68 C77 C82 -48.5(6) . . . . ?
C69 C68 C77 C78 -45.3(5) . . . . ?
C67 C68 C77 C78 133.9(4) . . . . ?
C82 C77 C78 C79 0.8(6) . . . . ?
C68 C77 C78 C79 178.5(4) . . . . ?
C77 C78 C79 C80 -1.0(7) . . . . ?
C78 C79 C80 C81 0.5(7) . . . . ?
C78 C79 C80 C83 -179.6(4) . . . . ?
C79 C80 C81 C82 0.1(6) . . . . ?
C83 C80 C81 C82 -179.8(4) . . . . ?
C78 C77 C82 C81 -0.2(6) . . . . ?
C68 C77 C82 C81 -177.8(3) . . . . ?
C80 C81 C82 C77 -0.3(6) . . . . ?
C81 C80 C83 C86 179.4(4) . . . . ?
C79 C80 C83 C86 -0.5(7) . . . . ?
C81 C80 C83 C84 58.3(6) . . . . ?
C79 C80 C83 C84 -121.6(5) . . . . ?
C81 C80 C83 C85 -60.2(6) . . . . ?
C79 C80 C83 C85 119.9(5) . . . . ?
C61 C62 C87 C88 120.1(4) . . . . ?
C63 C62 C87 C88 -59.3(4) . . . . ?
C61 C62 C87 C95 -128.5(4) . . . . ?
C63 C62 C87 C95 52.1(4) . . . . ?
C62 C87 C88 C89 -124.2(4) . . . . ?
C95 C87 C88 C89 123.0(4) . . . . ?
C62 C87 C88 C93 55.6(4) . . . . ?
C95 C87 C88 C93 -57.1(4) . . . . ?
C93 C88 C89 C90 -0.1(7) . . . . ?
C87 C88 C89 C90 179.8(4) . . . . ?
C92 C91 C90 C89 1.0(9) . . . . ?
C88 C89 C90 C91 -1.1(8) . . . . ?
C90 C91 C92 C93 0.2(8) . . . . ?
C91 C92 C93 C88 -1.4(6) . . . . ?
C91 C92 C93 C94 177.8(4) . . . . ?
C89 C88 C93 C92 1.4(6) . . . . ?
C87 C88 C93 C92 -178.5(4) . . . . ?
C89 C88 C93 C94 -177.9(4) . . . . ?
C87 C88 C93 C94 2.2(5) . . . . ?
C92 C93 C94 C100 -124.3(4) . . . . ?
C88 C93 C94 C100 55.0(4) . . . . ?
C92 C93 C94 C63 124.1(4) . . . . ?
C88 C93 C94 C63 -56.6(4) . . . . ?
C64 C63 C94 C93 -127.9(4) . . . . ?
C62 C63 C94 C93 52.1(4) . . . . ?
C64 C63 C94 C100 119.9(4) . . . . ?
C62 C63 C94 C100 -60.1(4) . . . . ?
C88 C87 C95 C100 56.4(4) . . . . ?
C62 C87 C95 C100 -55.9(4) . . . . ?
C88 C87 C95 C96 -123.4(4) . . . . ?
C62 C87 C95 C96 124.3(4) . . . . ?
C100 C95 C96 C97 -0.1(7) . . . . ?
C87 C95 C96 C97 179.7(4) . . . . ?
C95 C96 C97 C98 0.4(8) . . . . ?
C111 C116 C115 C114 -0.2(6) . . . . ?
C116 C115 C114 C113 -0.6(6) . . . . ?
C116 C115 C114 C117 179.7(4) . . . . ?
C115 C114 C113 C112 0.3(6) . . . . ?
C117 C114 C113 C112 179.9(4) . . . . ?
C114 C113 C112 C111 0.9(7) . . . . ?
C113 C112 C111 C116 -1.6(6) . . . . ?
C113 C112 C111 C102 176.9(4) . . . . ?
C115 C116 C111 C112 1.3(6) . . . . ?
C115 C116 C111 C102 -177.2(3) . . . . ?
C101 C110 C109 C108 178.0(4) . . . . ?
C101 C110 C109 C104 1.2(6) . . . . ?
C110 C109 C108 C107 -176.8(4) . . . . ?
C104 C109 C108 C107 0.0(7) . . . . ?
C109 C108 C107 C106 0.0(8) . . . . ?
C108 C107 C106 C105 -0.7(9) . . . . ?
C107 C106 C105 C104 1.3(8) . . . . ?
C106 C105 C104 C103 178.7(5) . . . . ?
C106 C105 C104 C109 -1.3(7) . . . . ?
C110 C109 C104 C105 177.6(4) . . . . ?
C108 C109 C104 C105 0.6(6) . . . . ?
C110 C109 C104 C103 -2.4(6) . . . . ?
C108 C109 C104 C103 -179.4(4) . . . . ?
C105 C104 C103 C102 -178.0(4) . . . . ?
C109 C104 C103 C102 2.0(6) . . . . ?
C104 C103 C102 C101 -0.2(6) . . . . ?
C104 C103 C102 C111 -179.5(4) . . . . ?
C112 C111 C102 C103 -43.8(5) . . . . ?
C116 C111 C102 C103 134.6(4) . . . . ?
C112 C111 C102 C101 136.9(4) . . . . ?
C116 C111 C102 C101 -44.7(5) . . . . ?
C109 C110 C101 C102 0.7(6) . . . . ?
C109 C110 C101 C64 -173.1(4) . . . . ?
C103 C102 C101 C110 -1.1(5) . . . . ?
C111 C102 C101 C110 178.2(4) . . . . ?
C103 C102 C101 C64 172.4(4) . . . . ?
C111 C102 C101 C64 -8.3(6) . . . . ?
C63 C64 C101 C110 -53.2(5) . . . . ?
C65 C64 C101 C110 122.4(4) . . . . ?
C63 C64 C101 C102 133.3(4) . . . . ?
C65 C64 C101 C102 -51.1(5) . . . . ?
C96 C95 C100 C99 0.2(6) . . . . ?
C87 C95 C100 C99 -179.6(4) . . . . ?
C96 C95 C100 C94 179.9(4) . . . . ?
C87 C95 C100 C94 0.1(5) . . . . ?
C93 C94 C100 C95 -55.5(4) . . . . ?
C63 C94 C100 C95 56.9(4) . . . . ?
C93 C94 C100 C99 124.2(4) . . . . ?
C63 C94 C100 C99 -123.4(4) . . . . ?
C95 C100 C99 C98 -0.7(6) . . . . ?
C94 C100 C99 C98 179.6(4) . . . . ?
C96 C97 C98 C99 -0.9(8) . . . . ?
C100 C99 C98 C97 1.0(7) . . . . ?
C115 C114 C117 C118 -178.8(4) . . . . ?
C113 C114 C117 C118 1.6(6) . . . . ?
C115 C114 C117 C120 60.3(5) . . . . ?
C113 C114 C117 C120 -119.3(4) . . . . ?
C115 C114 C117 C119 -58.8(5) . . . . ?
C113 C114 C117 C119 121.6(5) . . . . ?
